data_7018346
loop_
_publ_author_name
'Wang, Qin'
'Tang, Kuanzhen'
'Jin, Xiaojie'
'Huang, Xiaoguang'
'Liu, Weisheng'
'Yao, Xiaojun'
'Tang, Yu'

_publ_section_title
;
 Lanthanide complexes assembled from two flexible amide-type tripodal
 ligands: terminal groups effect on photoluminescence behavior.
;
_journal_issue 12
_journal_name_full 'Dalton transactions (Cambridge, England : 2003)'
_journal_page_first 3431
_journal_page_last 3438
_journal_paper_doi 10.1039/c2dt11761d
_journal_volume 41
_journal_year 2012
_chemical_formula_sum 'C39 H36 Eu N7 O12'
_chemical_formula_weight 946.71
_chemical_name_systematic
;
?
;
_space_group_IT_number 14
_symmetry_cell_setting monoclinic
_symmetry_space_group_name_Hall '-P 2ybc'
_symmetry_space_group_name_H-M 'P 1 21/c 1'
_atom_sites_solution_hydrogens geom
_atom_sites_solution_primary direct
_atom_sites_solution_secondary difmap
_audit_creation_method SHELXL-97
_cell_angle_alpha 90.00
_cell_angle_beta 104.205(7)
_cell_angle_gamma 90.00
_cell_formula_units_Z 4
_cell_length_a 20.068(13)
_cell_length_b 16.726(10)
_cell_length_c 14.226(9)
_cell_measurement_reflns_used 6457
_cell_measurement_temperature 296(2)
_cell_measurement_theta_max 26.00
_cell_measurement_theta_min 2.35
_cell_volume 4629(5)
_computing_cell_refinement 'Bruker SAINT'
_computing_data_collection 'Bruker APEX2'
_computing_data_reduction 'Bruker SAINT'
_computing_molecular_graphics 'Bruker SHELXTL'
_computing_publication_material 'Bruker SHELXTL'
_computing_structure_refinement 'SHELXL-97 (Sheldrick, 2008)'
_computing_structure_solution 'SHELXS-97 (Sheldrick, 2008)'
_diffrn_ambient_temperature 296(2)
_diffrn_measured_fraction_theta_full 0.990
_diffrn_measured_fraction_theta_max 0.990
_diffrn_measurement_device_type 'Bruker APEX-II CCD'
_diffrn_measurement_method '\f and \w scans'
_diffrn_radiation_monochromator graphite
_diffrn_radiation_source 'fine-focus sealed tube'
_diffrn_radiation_type MoK\a
_diffrn_radiation_wavelength 0.71073
_diffrn_reflns_av_R_equivalents 0.0351
_diffrn_reflns_av_sigmaI/netI 0.0486
_diffrn_reflns_limit_h_max 20
_diffrn_reflns_limit_h_min -24
_diffrn_reflns_limit_k_max 12
_diffrn_reflns_limit_k_min -20
_diffrn_reflns_limit_l_max 17
_diffrn_reflns_limit_l_min -17
_diffrn_reflns_number 21993
_diffrn_reflns_theta_full 25.50
_diffrn_reflns_theta_max 25.50
_diffrn_reflns_theta_min 2.35
_exptl_absorpt_coefficient_mu 1.417
_exptl_absorpt_correction_T_max 0.7648
_exptl_absorpt_correction_T_min 0.7457
_exptl_absorpt_correction_type multi-scan
_exptl_absorpt_process_details SADABS
_exptl_crystal_colour colorless
_exptl_crystal_density_diffrn 1.358
_exptl_crystal_density_method 'not measured'
_exptl_crystal_description block
_exptl_crystal_F_000 1912
_exptl_crystal_size_max 0.22
_exptl_crystal_size_mid 0.21
_exptl_crystal_size_min 0.20
_platon_squeeze_details
;
;
_refine_diff_density_max 1.021
_refine_diff_density_min -0.606
_refine_diff_density_rms 0.084
_refine_ls_extinction_method none
_refine_ls_goodness_of_fit_ref 1.003
_refine_ls_hydrogen_treatment constr
_refine_ls_matrix_type full
_refine_ls_number_parameters 532
_refine_ls_number_reflns 8523
_refine_ls_number_restraints 66
_refine_ls_restrained_S_all 1.023
_refine_ls_R_factor_all 0.0543
_refine_ls_R_factor_gt 0.0352
_refine_ls_shift/su_max 0.003
_refine_ls_shift/su_mean 0.000
_refine_ls_structure_factor_coef Fsqd
_refine_ls_weighting_details 'calc w=1/[\s^2^(Fo^2^)+(0.0510P)^2^+0.1641P] where P=(Fo^2^+2Fc^2^)/3'
_refine_ls_weighting_scheme calc
_refine_ls_wR_factor_gt 0.0889
_refine_ls_wR_factor_ref 0.0952
_reflns_number_gt 6212
_reflns_number_total 8523
_reflns_threshold_expression >2sigma(I)
_cod_data_source_file c2dt11761d.txt
_cod_data_source_block p21c
_cod_depositor_comments
;
The following automatic conversions were performed:

'_symmetry_cell_setting' value 'Monoclinic' changed to 'monoclinic'
according to /home/saulius/struct/CIF-dictionaries/cif_core.dic
dictionary named 'cif_core.dic' version 2.4.1 from 2010-06-29.

Automatic conversion script
Id: cif_fix_values 1715 2011-07-08 13:25:40Z adriana 
;
_cod_original_sg_symbol_H-M P2(1)/c
_cod_database_code 7018346

loop_
_symmetry_equiv_pos_as_xyz
'x, y, z'
'-x, y+1/2, -z+1/2'
'-x, -y, -z'
'x, -y-1/2, z-1/2'

loop_
_atom_site_label
_atom_site_type_symbol
_atom_site_fract_x
_atom_site_fract_y
_atom_site_fract_z
_atom_site_U_iso_or_equiv
_atom_site_adp_type
_atom_site_occupancy
_atom_site_symmetry_multiplicity
_atom_site_calc_flag
_atom_site_refinement_flags
Eu1 Eu 0.510617(11) 0.841854(10) 0.264247(14) 0.03465(8) Uani 1 1 d .
C1 C 0.1641(3) 0.6774(3) -0.0403(4) 0.0703(15) Uani 1 1 d .
H1 H 0.1903 0.7146 -0.0642 0.084 Uiso 1 1 calc R
C2 C 0.0948(3) 0.6799(4) -0.0711(5) 0.103(2) Uani 1 1 d .
H2 H 0.0739 0.7186 -0.1155 0.124 Uiso 1 1 calc R
C3 C 0.0544(3) 0.6247(5) -0.0365(6) 0.118(3) Uani 1 1 d .
H3 H 0.0068 0.6264 -0.0587 0.141 Uiso 1 1 calc R
C4 C 0.0843(3) 0.5687(4) 0.0292(5) 0.094(2) Uani 1 1 d .
H4 H 0.0569 0.5329 0.0527 0.112 Uiso 1 1 calc R
C5 C 0.1554(3) 0.5643(3) 0.0617(4) 0.0620(13) Uani 1 1 d .
C6 C 0.1868(3) 0.5054(3) 0.1291(4) 0.0688(15) Uani 1 1 d .
H6 H 0.1598 0.4687 0.1520 0.083 Uiso 1 1 calc R
C7 C 0.2561(3) 0.5022(3) 0.1605(4) 0.0603(13) Uani 1 1 d .
H7 H 0.2763 0.4628 0.2045 0.072 Uiso 1 1 calc R
C8 C 0.2977(3) 0.5570(2) 0.1277(3) 0.0484(11) Uani 1 1 d .
H8 H 0.3452 0.5539 0.1504 0.058 Uiso 1 1 calc R
C9 C 0.2695(2) 0.6155(2) 0.0625(3) 0.0423(10) Uani 1 1 d .
C10 C 0.1975(2) 0.6198(3) 0.0272(3) 0.0494(11) Uani 1 1 d .
C11 C 0.3148(2) 0.6750(2) 0.0260(3) 0.0448(11) Uani 1 1 d .
H11A H 0.3007 0.6768 -0.0443 0.054 Uiso 1 1 calc R
H11B H 0.3078 0.7278 0.0500 0.054 Uiso 1 1 calc R
C12 C 0.4344(2) 0.6978(2) 0.1152(3) 0.0347(9) Uani 1 1 d .
C13 C 0.5063(2) 0.6689(2) 0.1306(3) 0.0380(10) Uani 1 1 d .
H13A H 0.5064 0.6113 0.1231 0.046 Uiso 1 1 calc R
H13B H 0.5271 0.6923 0.0823 0.046 Uiso 1 1 calc R
C14 C 0.2953(3) 0.7401(3) 0.2796(4) 0.0615(13) Uani 1 1 d .
H14 H 0.3423 0.7502 0.2948 0.074 Uiso 1 1 calc R
C15 C 0.2519(3) 0.7857(4) 0.2126(4) 0.0833(18) Uani 1 1 d .
H15 H 0.2694 0.8276 0.1829 0.100 Uiso 1 1 calc R
C16 C 0.1809(4) 0.7704(5) 0.1875(5) 0.107(2) Uani 1 1 d .
H16 H 0.1516 0.8019 0.1413 0.129 Uiso 1 1 calc R
C17 C 0.1550(4) 0.7092(5) 0.2311(6) 0.103(2) Uani 1 1 d .
H17 H 0.1081 0.6987 0.2132 0.123 Uiso 1 1 calc R
C18 C 0.1973(3) 0.6627(4) 0.3014(5) 0.0777(18) Uani 1 1 d .
C19 C 0.1698(4) 0.6033(4) 0.3471(6) 0.098(2) Uani 1 1 d .
H19 H 0.1227 0.5938 0.3290 0.118 Uiso 1 1 calc R
C20 C 0.2103(4) 0.5581(4) 0.4184(7) 0.110(3) Uani 1 1 d .
H20 H 0.1910 0.5186 0.4494 0.132 Uiso 1 1 calc R
C21 C 0.2819(3) 0.5719(3) 0.4448(5) 0.0779(16) Uani 1 1 d .
H21 H 0.3096 0.5415 0.4939 0.093 Uiso 1 1 calc R
C22 C 0.3119(3) 0.6306(3) 0.3984(4) 0.0570(13) Uani 1 1 d .
C23 C 0.2693(3) 0.6780(3) 0.3255(4) 0.0596(13) Uani 1 1 d .
C24 C 0.3880(2) 0.6456(2) 0.4355(3) 0.0456(11) Uani 1 1 d .
H24A H 0.3947 0.7022 0.4493 0.055 Uiso 1 1 calc R
H24B H 0.4038 0.6172 0.4964 0.055 Uiso 1 1 calc R
C25 C 0.4760(2) 0.6709(2) 0.3458(3) 0.0342(9) Uani 1 1 d .
C26 C 0.5304(2) 0.6361(2) 0.3021(3) 0.0396(10) Uani 1 1 d .
H26A H 0.5718 0.6267 0.3528 0.048 Uiso 1 1 calc R
H26B H 0.5147 0.5852 0.2722 0.048 Uiso 1 1 calc R
C27 C 0.8776(3) 0.8436(4) 0.5769(4) 0.0854(17) Uani 1 1 d U
H27 H 0.8651 0.8685 0.5167 0.102 Uiso 1 1 calc R
C28 C 0.9319(3) 0.8736(5) 0.6466(5) 0.115(2) Uani 1 1 d U
H28 H 0.9555 0.9185 0.6337 0.138 Uiso 1 1 calc R
C29 C 0.9512(4) 0.8364(6) 0.7361(6) 0.118(2) Uani 1 1 d U
H29 H 0.9881 0.8563 0.7832 0.142 Uiso 1 1 calc R
C30 C 0.9170(4) 0.7719(5) 0.7554(5) 0.112(2) Uani 1 1 d U
H30 H 0.9312 0.7476 0.8158 0.134 Uiso 1 1 calc R
C31 C 0.8601(4) 0.7398(4) 0.6869(4) 0.0865(17) Uani 1 1 d U
C32 C 0.8227(5) 0.6735(4) 0.7056(5) 0.112(2) Uani 1 1 d U
H32 H 0.8357 0.6479 0.7653 0.134 Uiso 1 1 calc R
C33 C 0.7696(5) 0.6472(4) 0.6401(5) 0.122(2) Uani 1 1 d U
H33 H 0.7447 0.6044 0.6555 0.146 Uiso 1 1 calc R
C34 C 0.7486(4) 0.6815(4) 0.5468(5) 0.0941(18) Uani 1 1 d U
H34 H 0.7110 0.6611 0.5013 0.113 Uiso 1 1 calc R
C35 C 0.7841(3) 0.7445(3) 0.5248(4) 0.0631(13) Uani 1 1 d U
C36 C 0.8408(3) 0.7764(3) 0.5944(4) 0.0632(13) Uani 1 1 d U
C37 C 0.7657(3) 0.7799(3) 0.4243(4) 0.0703(15) Uani 1 1 d .
H37A H 0.7431 0.8309 0.4264 0.084 Uiso 1 1 calc R
H37B H 0.8076 0.7899 0.4038 0.084 Uiso 1 1 calc R
C38 C 0.6576(2) 0.7461(2) 0.3091(3) 0.0468(11) Uani 1 1 d .
C39 C 0.6203(2) 0.6892(2) 0.2324(3) 0.0448(11) Uani 1 1 d .
H39A H 0.6278 0.7044 0.1700 0.054 Uiso 1 1 calc R
H39B H 0.6380 0.6355 0.2473 0.054 Uiso 1 1 calc R
N1 N 0.54646(17) 0.69073(18) 0.2279(2) 0.0345(8) Uani 1 1 d .
N2 N 0.38635(18) 0.65564(18) 0.0552(2) 0.0411(8) Uani 1 1 d .
H2A H 0.3993 0.6126 0.0317 0.049 Uiso 1 1 calc R
N3 N 0.43162(17) 0.62206(18) 0.3710(2) 0.0383(8) Uani 1 1 d .
H3A H 0.4281 0.5741 0.3485 0.046 Uiso 1 1 calc R
N4 N 0.7213(2) 0.7292(2) 0.3536(3) 0.0617(11) Uani 1 1 d .
H4A H 0.7380 0.6846 0.3396 0.074 Uiso 1 1 calc R
N5 N 0.3903(2) 0.9424(2) 0.2211(4) 0.0653(12) Uani 1 1 d .
N6 N 0.55608(19) 0.94903(19) 0.4345(2) 0.0431(9) Uani 1 1 d .
N7 N 0.56873(19) 0.9041(2) 0.1034(3) 0.0449(9) Uani 1 1 d .
O1 O 0.42178(14) 0.76059(14) 0.15510(18) 0.0390(7) Uani 1 1 d .
O2 O 0.47612(15) 0.74425(14) 0.36257(19) 0.0430(7) Uani 1 1 d .
O3 O 0.62891(16) 0.80831(18) 0.3260(2) 0.0547(8) Uani 1 1 d .
O4 O 0.40268(18) 0.89610(19) 0.2945(3) 0.0619(9) Uani 1 1 d .
O5 O 0.3404(2) 0.9872(2) 0.2043(4) 0.1049(15) Uani 1 1 d .
O6 O 0.43108(18) 0.94030(17) 0.1675(2) 0.0549(8) Uani 1 1 d .
O7 O 0.54360(15) 0.97524(15) 0.34902(18) 0.0446(7) Uani 1 1 d .
O8 O 0.57783(18) 0.99157(17) 0.5050(2) 0.0597(9) Uani 1 1 d .
O9 O 0.5463(2) 0.87601(17) 0.4431(2) 0.0684(11) Uani 1 1 d .
O10 O 0.54237(17) 0.83610(15) 0.1042(2) 0.0498(8) Uani 1 1 d .
O11 O 0.5854(2) 0.9299(2) 0.0325(2) 0.0766(11) Uani 1 1 d .
O12 O 0.57580(16) 0.94533(16) 0.1795(2) 0.0493(8) Uani 1 1 d .

loop_
_atom_site_aniso_label
_atom_site_aniso_U_11
_atom_site_aniso_U_22
_atom_site_aniso_U_33
_atom_site_aniso_U_23
_atom_site_aniso_U_13
_atom_site_aniso_U_12
Eu1 0.05288(15) 0.01925(11) 0.03512(12) -0.00264(8) 0.01709(9) -0.00203(9)
C1 0.060(4) 0.071(4) 0.075(4) 0.020(3) 0.007(3) 0.002(3)
C2 0.063(4) 0.113(5) 0.124(6) 0.042(5) 0.005(4) 0.016(4)
C3 0.053(4) 0.134(6) 0.160(7) 0.032(6) 0.013(5) -0.005(4)
C4 0.064(4) 0.091(5) 0.126(6) 0.020(4) 0.024(4) -0.013(4)
C5 0.056(3) 0.059(3) 0.075(3) -0.002(3) 0.023(3) -0.012(3)
C6 0.081(4) 0.051(3) 0.084(4) 0.006(3) 0.037(3) -0.014(3)
C7 0.080(4) 0.042(3) 0.065(3) 0.011(2) 0.028(3) 0.000(3)
C8 0.061(3) 0.041(2) 0.044(2) 0.001(2) 0.014(2) 0.000(2)
C9 0.055(3) 0.031(2) 0.042(2) -0.0034(18) 0.015(2) -0.005(2)
C10 0.054(3) 0.042(2) 0.055(3) 0.001(2) 0.019(2) -0.001(2)
C11 0.049(3) 0.036(2) 0.048(2) 0.0036(18) 0.009(2) -0.0051(19)
C12 0.055(3) 0.0182(18) 0.035(2) -0.0011(16) 0.018(2) -0.0047(18)
C13 0.057(3) 0.0192(19) 0.042(2) -0.0064(16) 0.021(2) -0.0040(18)
C14 0.076(4) 0.050(3) 0.059(3) -0.014(2) 0.020(3) 0.002(3)
C15 0.084(5) 0.087(4) 0.074(4) -0.014(3) 0.010(4) 0.017(4)
C16 0.093(6) 0.117(6) 0.096(5) -0.029(5) -0.007(4) 0.037(5)
C17 0.077(5) 0.107(6) 0.125(6) -0.048(5) 0.026(5) -0.002(5)
C18 0.055(4) 0.069(4) 0.106(5) -0.036(4) 0.014(4) 0.002(3)
C19 0.069(4) 0.078(5) 0.154(7) -0.026(5) 0.038(5) -0.016(4)
C20 0.089(5) 0.074(5) 0.189(9) -0.017(5) 0.077(6) -0.028(4)
C21 0.088(5) 0.054(3) 0.102(4) -0.007(3) 0.041(4) -0.013(3)
C22 0.068(4) 0.043(3) 0.066(3) -0.019(2) 0.027(3) -0.004(2)
C23 0.061(3) 0.050(3) 0.072(3) -0.027(3) 0.025(3) -0.004(2)
C24 0.060(3) 0.037(2) 0.044(2) -0.0051(19) 0.021(2) -0.004(2)
C25 0.048(3) 0.024(2) 0.0295(19) 0.0015(15) 0.0068(19) -0.0010(17)
C26 0.047(3) 0.030(2) 0.044(2) 0.0007(18) 0.014(2) 0.0058(19)
C27 0.065(3) 0.117(4) 0.070(3) 0.002(3) 0.008(3) -0.016(3)
C28 0.076(4) 0.173(5) 0.089(4) -0.006(4) 0.007(4) -0.039(4)
C29 0.078(4) 0.178(7) 0.086(4) -0.010(5) -0.005(4) 0.005(4)
C30 0.113(5) 0.144(6) 0.067(4) 0.000(4) -0.001(4) 0.042(4)
C31 0.115(4) 0.087(4) 0.057(3) 0.003(3) 0.020(3) 0.029(3)
C32 0.192(6) 0.078(4) 0.068(4) 0.020(3) 0.036(4) -0.001(4)
C33 0.206(7) 0.079(4) 0.088(4) 0.009(3) 0.051(5) -0.035(4)
C34 0.142(5) 0.067(3) 0.081(4) 0.003(3) 0.041(4) -0.024(3)
C35 0.074(3) 0.051(3) 0.068(3) 0.007(2) 0.026(3) 0.004(2)
C36 0.060(3) 0.071(3) 0.060(3) 0.009(2) 0.020(2) 0.014(3)
C37 0.057(3) 0.067(3) 0.076(4) 0.014(3) -0.006(3) -0.018(3)
C38 0.055(3) 0.036(2) 0.048(3) 0.0056(19) 0.010(2) -0.002(2)
C39 0.050(3) 0.034(2) 0.054(3) -0.001(2) 0.019(2) 0.001(2)
N1 0.046(2) 0.0254(15) 0.0341(17) 0.0003(13) 0.0144(16) 0.0000(15)
N2 0.055(2) 0.0263(17) 0.0421(19) -0.0058(14) 0.0113(17) -0.0017(16)
N3 0.052(2) 0.0227(16) 0.0422(19) -0.0033(14) 0.0161(17) -0.0048(16)
N4 0.054(3) 0.050(2) 0.075(3) -0.001(2) 0.005(2) 0.001(2)
N5 0.070(3) 0.030(2) 0.094(4) -0.013(2) 0.017(3) 0.002(2)
N6 0.066(3) 0.0310(18) 0.0361(19) -0.0066(15) 0.0203(18) -0.0084(17)
N7 0.055(2) 0.039(2) 0.044(2) 0.0027(17) 0.0197(19) -0.0040(17)
O1 0.0498(18) 0.0274(14) 0.0426(15) -0.0052(12) 0.0167(14) 0.0008(12)
O2 0.070(2) 0.0207(14) 0.0463(16) -0.0036(12) 0.0289(15) -0.0041(13)
O3 0.059(2) 0.0373(17) 0.063(2) -0.0099(15) 0.0053(17) -0.0005(15)
O4 0.070(2) 0.0460(19) 0.082(2) -0.0129(18) 0.041(2) -0.0026(17)
O5 0.077(3) 0.073(3) 0.169(4) 0.002(3) 0.038(3) 0.032(2)
O6 0.062(2) 0.0381(17) 0.066(2) 0.0007(15) 0.0174(18) -0.0001(16)
O7 0.073(2) 0.0279(14) 0.0330(15) 0.0020(12) 0.0141(15) -0.0061(14)
O8 0.099(3) 0.0400(17) 0.0399(16) -0.0112(14) 0.0158(17) -0.0145(17)
O9 0.145(3) 0.0245(15) 0.0424(17) -0.0030(13) 0.036(2) -0.0206(19)
O10 0.075(2) 0.0302(16) 0.0503(17) -0.0059(12) 0.0265(16) -0.0118(14)
O11 0.118(3) 0.071(2) 0.054(2) 0.0018(18) 0.045(2) -0.034(2)
O12 0.075(2) 0.0319(15) 0.0443(17) -0.0065(13) 0.0205(16) -0.0086(15)

loop_
_atom_type_symbol
_atom_type_description
_atom_type_scat_dispersion_real
_atom_type_scat_dispersion_imag
_atom_type_scat_source
C C 0.0033 0.0016 'International Tables Vol C Tables 4.2.6.8 and 6.1.1.4'
H H 0.0000 0.0000 'International Tables Vol C Tables 4.2.6.8 and 6.1.1.4'
N N 0.0061 0.0033 'International Tables Vol C Tables 4.2.6.8 and 6.1.1.4'
O O 0.0106 0.0060 'International Tables Vol C Tables 4.2.6.8 and 6.1.1.4'
Eu Eu -0.1578 3.6682 'International Tables Vol C Tables 4.2.6.8 and 6.1.1.4'

loop_
_geom_angle_atom_site_label_1
_geom_angle_atom_site_label_2
_geom_angle_atom_site_label_3
_geom_angle
O2 Eu1 O3 91.67(11)
O2 Eu1 O6 123.28(12)
O3 Eu1 O6 144.27(11)
O2 Eu1 O1 73.75(10)
O3 Eu1 O1 127.03(10)
O6 Eu1 O1 75.38(10)
O2 Eu1 O4 75.79(11)
O3 Eu1 O4 148.60(12)
O6 Eu1 O4 51.64(12)
O1 Eu1 O4 77.52(11)
O2 Eu1 O10 133.38(9)
O3 Eu1 O10 82.76(11)
O6 Eu1 O10 78.06(12)
O1 Eu1 O10 73.33(10)
O4 Eu1 O10 126.71(11)
O2 Eu1 O9 67.21(10)
O3 Eu1 O9 70.91(12)
O6 Eu1 O9 113.25(11)
O1 Eu1 O9 137.68(10)
O4 Eu1 O9 77.69(13)
O10 Eu1 O9 147.86(12)
O2 Eu1 O7 113.91(9)
O3 Eu1 O7 84.96(10)
O6 Eu1 O7 74.71(10)
O1 Eu1 O7 147.72(9)
O4 Eu1 O7 74.56(10)
O10 Eu1 O7 111.64(9)
O9 Eu1 O7 49.45(8)
O2 Eu1 O12 167.52(10)
O3 Eu1 O12 76.24(11)
O6 Eu1 O12 68.39(12)
O1 Eu1 O12 115.96(9)
O4 Eu1 O12 113.08(11)
O10 Eu1 O12 49.10(9)
O9 Eu1 O12 105.18(10)
O7 Eu1 O12 62.62(9)
O2 Eu1 N1 66.33(10)
O3 Eu1 N1 64.20(10)
O6 Eu1 N1 133.00(10)
O1 Eu1 N1 63.31(9)
O4 Eu1 N1 131.10(10)
O10 Eu1 N1 69.73(9)
O9 Eu1 N1 112.25(10)
O7 Eu1 N1 148.97(10)
O12 Eu1 N1 109.91(10)
C2 C1 C10 121.4(5)
C2 C1 H1 119.3
C10 C1 H1 119.3
C1 C2 C3 120.4(6)
C1 C2 H2 119.8
C3 C2 H2 119.8
C4 C3 C2 120.3(6)
C4 C3 H3 119.9
C2 C3 H3 119.9
C3 C4 C5 120.7(6)
C3 C4 H4 119.6
C5 C4 H4 119.6
C4 C5 C6 121.0(5)
C4 C5 C10 119.9(5)
C6 C5 C10 119.1(5)
C7 C6 C5 120.3(5)
C7 C6 H6 119.8
C5 C6 H6 119.8
C6 C7 C8 120.8(5)
C6 C7 H7 119.6
C8 C7 H7 119.6
C9 C8 C7 121.0(5)
C9 C8 H8 119.5
C7 C8 H8 119.5
C8 C9 C10 119.7(4)
C8 C9 C11 121.1(4)
C10 C9 C11 119.3(4)
C1 C10 C9 123.6(4)
C1 C10 C5 117.3(5)
C9 C10 C5 119.1(4)
N2 C11 C9 113.1(3)
N2 C11 H11A 109.0
C9 C11 H11A 109.0
N2 C11 H11B 109.0
C9 C11 H11B 109.0
H11A C11 H11B 107.8
O1 C12 N2 123.0(4)
O1 C12 C13 120.3(3)
N2 C12 C13 116.7(3)
N1 C13 C12 110.3(3)
N1 C13 H13A 109.6
C12 C13 H13A 109.6
N1 C13 H13B 109.6
C12 C13 H13B 109.6
H13A C13 H13B 108.1
C15 C14 C23 119.9(6)
C15 C14 H14 120.0
C23 C14 H14 120.0
C14 C15 C16 120.7(7)
C14 C15 H15 119.6
C16 C15 H15 119.6
C17 C16 C15 119.9(7)
C17 C16 H16 120.1
C15 C16 H16 120.1
C16 C17 C18 121.1(7)
C16 C17 H17 119.4
C18 C17 H17 119.4
C19 C18 C17 120.2(7)
C19 C18 C23 121.2(7)
C17 C18 C23 118.6(7)
C20 C19 C18 121.2(7)
C20 C19 H19 119.4
C18 C19 H19 119.4
C19 C20 C21 119.2(7)
C19 C20 H20 120.4
C21 C20 H20 120.4
C22 C21 C20 121.1(6)
C22 C21 H21 119.4
C20 C21 H21 119.4
C21 C22 C23 119.2(5)
C21 C22 C24 117.8(5)
C23 C22 C24 122.7(4)
C14 C23 C22 122.2(5)
C14 C23 C18 119.8(6)
C22 C23 C18 118.0(5)
N3 C24 C22 116.4(4)
N3 C24 H24A 108.2
C22 C24 H24A 108.2
N3 C24 H24B 108.2
C22 C24 H24B 108.2
H24A C24 H24B 107.3
O2 C25 N3 121.6(4)
O2 C25 C26 119.6(4)
N3 C25 C26 118.7(3)
N1 C26 C25 111.2(3)
N1 C26 H26A 109.4
C25 C26 H26A 109.4
N1 C26 H26B 109.4
C25 C26 H26B 109.4
H26A C26 H26B 108.0
C28 C27 C36 121.6(6)
C28 C27 H27 119.2
C36 C27 H27 119.2
C27 C28 C29 119.5(8)
C27 C28 H28 120.2
C29 C28 H28 120.2
C30 C29 C28 120.5(7)
C30 C29 H29 119.7
C28 C29 H29 119.7
C29 C30 C31 122.1(7)
C29 C30 H30 119.0
C31 C30 H30 119.0
C32 C31 C30 123.4(7)
C32 C31 C36 118.8(6)
C30 C31 C36 117.8(7)
C33 C32 C31 120.8(7)
C33 C32 H32 119.6
C31 C32 H32 119.6
C32 C33 C34 122.4(7)
C32 C33 H33 118.8
C34 C33 H33 118.8
C35 C34 C33 118.8(7)
C35 C34 H34 120.6
C33 C34 H34 120.6
C34 C35 C36 120.7(5)
C34 C35 C37 120.3(5)
C36 C35 C37 118.9(5)
C27 C36 C35 123.1(5)
C27 C36 C31 118.5(6)
C35 C36 C31 118.4(6)
N4 C37 C35 113.4(4)
N4 C37 H37A 108.9
C35 C37 H37A 108.9
N4 C37 H37B 108.9
C35 C37 H37B 108.9
H37A C37 H37B 107.7
O3 C38 N4 122.1(4)
O3 C38 C39 120.0(4)
N4 C38 C39 117.9(4)
N1 C39 C38 109.8(3)
N1 C39 H39A 109.7
C38 C39 H39A 109.7
N1 C39 H39B 109.7
C38 C39 H39B 109.7
H39A C39 H39B 108.2
C13 N1 C39 110.6(3)
C13 N1 C26 110.6(3)
C39 N1 C26 110.5(3)
C13 N1 Eu1 107.6(2)
C39 N1 Eu1 108.7(2)
C26 N1 Eu1 108.8(2)
C12 N2 C11 126.0(3)
C12 N2 H2A 117.0
C11 N2 H2A 117.0
C25 N3 C24 123.3(3)
C25 N3 H3A 118.4
C24 N3 H3A 118.4
C38 N4 C37 124.9(4)
C38 N4 H4A 117.6
C37 N4 H4A 117.6
O5 N5 O6 121.7(5)
O5 N5 O4 121.1(5)
O6 N5 O4 117.2(4)
O8 N6 O9 121.5(3)
O8 N6 O7 122.5(3)
O9 N6 O7 115.9(3)
O11 N7 O10 122.1(4)
O11 N7 O12 121.4(4)
O10 N7 O12 116.5(3)
C12 O1 Eu1 123.7(3)
C25 O2 Eu1 123.5(3)
C38 O3 Eu1 126.3(3)
N5 O4 Eu1 94.8(3)
N5 O6 Eu1 96.3(3)
N6 O7 Eu1 96.9(2)
N6 O9 Eu1 97.7(2)
N7 O10 Eu1 100.0(2)
N7 O12 Eu1 94.0(2)

loop_
_geom_bond_atom_site_label_1
_geom_bond_atom_site_label_2
_geom_bond_distance
Eu1 O2 2.361(3)
Eu1 O3 2.387(3)
Eu1 O6 2.465(3)
Eu1 O1 2.465(3)
Eu1 O4 2.482(4)
Eu1 O10 2.512(3)
Eu1 O9 2.533(3)
Eu1 O7 2.545(3)
Eu1 O12 2.633(3)
Eu1 N1 2.712(3)
C1 C2 1.353(8)
C1 C10 1.408(6)
C1 H1 0.9300
C2 C3 1.394(9)
C2 H2 0.9300
C3 C4 1.354(9)
C3 H3 0.9300
C4 C5 1.390(8)
C4 H4 0.9300
C5 C6 1.410(7)
C5 C10 1.422(6)
C6 C7 1.353(7)
C6 H6 0.9300
C7 C8 1.395(6)
C7 H7 0.9300
C8 C9 1.370(6)
C8 H8 0.9300
C9 C10 1.410(6)
C9 C11 1.523(6)
C11 N2 1.431(5)
C11 H11A 0.9700
C11 H11B 0.9700
C12 O1 1.249(4)
C12 N2 1.323(5)
C12 C13 1.486(6)
C13 N1 1.467(5)
C13 H13A 0.9700
C13 H13B 0.9700
C14 C15 1.357(7)
C14 C23 1.394(7)
C14 H14 0.9300
C15 C16 1.406(9)
C15 H15 0.9300
C16 C17 1.363(10)
C16 H16 0.9300
C17 C18 1.383(9)
C17 H17 0.9300
C18 C19 1.373(9)
C18 C23 1.424(8)
C19 C20 1.363(10)
C19 H19 0.9300
C20 C21 1.413(9)
C20 H20 0.9300
C21 C22 1.398(7)
C21 H21 0.9300
C22 C23 1.414(7)
C22 C24 1.509(7)
C24 N3 1.469(5)
C24 H24A 0.9700
C24 H24B 0.9700
C25 O2 1.250(4)
C25 N3 1.322(5)
C25 C26 1.499(6)
C26 N1 1.489(5)
C26 H26A 0.9700
C26 H26B 0.9700
C27 C28 1.375(8)
C27 C36 1.400(7)
C27 H27 0.9300
C28 C29 1.384(10)
C28 H28 0.9300
C29 C30 1.343(10)
C29 H29 0.9300
C30 C31 1.413(10)
C30 H30 0.9300
C31 C32 1.401(9)
C31 C36 1.417(7)
C32 C33 1.307(11)
C32 H32 0.9300
C33 C34 1.412(9)
C33 H33 0.9300
C34 C35 1.351(7)
C34 H34 0.9300
C35 C36 1.416(7)
C35 C37 1.507(7)
C37 N4 1.444(6)
C37 H37A 0.9700
C37 H37B 0.9700
C38 O3 1.241(5)
C38 N4 1.311(6)
C38 C39 1.502(6)
C39 N1 1.468(5)
C39 H39A 0.9700
C39 H39B 0.9700
N2 H2A 0.8600
N3 H3A 0.8600
N4 H4A 0.8600
N5 O5 1.226(5)
N5 O6 1.249(5)
N5 O4 1.276(5)
N6 O8 1.220(4)
N6 O9 1.248(4)
N6 O7 1.258(4)
N7 O11 1.217(4)
N7 O10 1.255(4)
N7 O12 1.262(4)

loop_
_geom_torsion_atom_site_label_1
_geom_torsion_atom_site_label_2
_geom_torsion_atom_site_label_3
_geom_torsion_atom_site_label_4
_geom_torsion
C10 C1 C2 C3 -0.2(11)
C1 C2 C3 C4 0.8(13)
C2 C3 C4 C5 -1.3(13)
C3 C4 C5 C6 -179.1(7)
C3 C4 C5 C10 1.0(10)
C4 C5 C6 C7 -179.6(6)
C10 C5 C6 C7 0.3(8)
C5 C6 C7 C8 0.5(8)
C6 C7 C8 C9 -0.3(7)
C7 C8 C9 C10 -0.7(6)
C7 C8 C9 C11 -179.5(4)
C2 C1 C10 C9 -179.0(6)
C2 C1 C10 C5 -0.1(9)
C8 C9 C10 C1 -179.6(5)
C11 C9 C10 C1 -0.8(7)
C8 C9 C10 C5 1.4(6)
C11 C9 C10 C5 -179.8(4)
C4 C5 C10 C1 -0.3(8)
C6 C5 C10 C1 179.8(5)
C4 C5 C10 C9 178.7(5)
C6 C5 C10 C9 -1.2(7)
C8 C9 C11 N2 8.5(6)
C10 C9 C11 N2 -170.3(4)
O1 C12 C13 N1 31.9(5)
N2 C12 C13 N1 -150.5(3)
C23 C14 C15 C16 -1.1(8)
C14 C15 C16 C17 0.3(10)
C15 C16 C17 C18 1.3(10)
C16 C17 C18 C19 177.5(6)
C16 C17 C18 C23 -2.1(9)
C17 C18 C19 C20 -178.2(7)
C23 C18 C19 C20 1.4(10)
C18 C19 C20 C21 -0.9(11)
C19 C20 C21 C22 -0.6(10)
C20 C21 C22 C23 1.5(8)
C20 C21 C22 C24 175.9(5)
C15 C14 C23 C22 -177.5(5)
C15 C14 C23 C18 0.3(7)
C21 C22 C23 C14 176.9(4)
C24 C22 C23 C14 2.8(7)
C21 C22 C23 C18 -1.0(7)
C24 C22 C23 C18 -175.1(4)
C19 C18 C23 C14 -178.3(5)
C17 C18 C23 C14 1.3(8)
C19 C18 C23 C22 -0.4(8)
C17 C18 C23 C22 179.2(5)
C21 C22 C24 N3 111.5(5)
C23 C22 C24 N3 -74.4(5)
O2 C25 C26 N1 -38.4(5)
N3 C25 C26 N1 145.6(3)
C36 C27 C28 C29 0.5(12)
C27 C28 C29 C30 -0.6(13)
C28 C29 C30 C31 -0.7(13)
C29 C30 C31 C32 -178.8(7)
C29 C30 C31 C36 1.9(11)
C30 C31 C32 C33 178.7(8)
C36 C31 C32 C33 -2.1(11)
C31 C32 C33 C34 2.4(13)
C32 C33 C34 C35 -0.9(12)
C33 C34 C35 C36 -0.8(9)
C33 C34 C35 C37 176.6(6)
C28 C27 C36 C35 179.1(6)
C28 C27 C36 C31 0.8(9)
C34 C35 C36 C27 -177.3(6)
C37 C35 C36 C27 5.2(8)
C34 C35 C36 C31 1.1(8)
C37 C35 C36 C31 -176.5(5)
C32 C31 C36 C27 178.8(6)
C30 C31 C36 C27 -1.9(8)
C32 C31 C36 C35 0.4(8)
C30 C31 C36 C35 179.6(5)
C34 C35 C37 N4 -14.5(8)
C36 C35 C37 N4 163.1(5)
O3 C38 C39 N1 -32.6(5)
N4 C38 C39 N1 150.1(4)
C12 C13 N1 C39 -159.7(3)
C12 C13 N1 C26 77.5(4)
C12 C13 N1 Eu1 -41.1(3)
C38 C39 N1 C13 153.0(3)
C38 C39 N1 C26 -84.2(4)
C38 C39 N1 Eu1 35.1(4)
C25 C26 N1 C13 -94.8(4)
C25 C26 N1 C39 142.4(3)
C25 C26 N1 Eu1 23.1(4)
O2 Eu1 N1 C13 112.5(3)
O3 Eu1 N1 C13 -143.1(3)
O6 Eu1 N1 C13 -1.7(3)
O1 Eu1 N1 C13 29.5(2)
O4 Eu1 N1 C13 70.1(3)
O10 Eu1 N1 C13 -51.5(2)
O9 Eu1 N1 C13 163.0(2)
O7 Eu1 N1 C13 -150.0(2)
O12 Eu1 N1 C13 -80.3(3)
O2 Eu1 N1 C39 -127.7(3)
O3 Eu1 N1 C39 -23.4(2)
O6 Eu1 N1 C39 118.1(3)
O1 Eu1 N1 C39 149.3(3)
O4 Eu1 N1 C39 -170.1(2)
O10 Eu1 N1 C39 68.3(2)
O9 Eu1 N1 C39 -77.2(3)
O7 Eu1 N1 C39 -30.2(3)
O12 Eu1 N1 C39 39.5(3)
O2 Eu1 N1 C26 -7.3(2)
O3 Eu1 N1 C26 97.0(3)
O6 Eu1 N1 C26 -121.5(3)
O1 Eu1 N1 C26 -90.3(2)
O4 Eu1 N1 C26 -49.7(3)
O10 Eu1 N1 C26 -171.3(3)
O9 Eu1 N1 C26 43.2(3)
O7 Eu1 N1 C26 90.2(3)
O12 Eu1 N1 C26 159.9(2)
O1 C12 N2 C11 1.2(6)
C13 C12 N2 C11 -176.4(3)
C9 C11 N2 C12 -113.7(4)
O2 C25 N3 C24 -11.7(6)
C26 C25 N3 C24 164.1(4)
C22 C24 N3 C25 127.5(4)
O3 C38 N4 C37 -1.4(7)
C39 C38 N4 C37 175.8(4)
C35 C37 N4 C38 113.4(5)
N2 C12 O1 Eu1 -178.6(3)
C13 C12 O1 Eu1 -1.2(5)
O2 Eu1 O1 C12 -87.5(3)
O3 Eu1 O1 C12 -8.0(3)
O6 Eu1 O1 C12 140.7(3)
O4 Eu1 O1 C12 -166.1(3)
O10 Eu1 O1 C12 59.0(3)
O9 Eu1 O1 C12 -110.7(3)
O7 Eu1 O1 C12 163.3(2)
O12 Eu1 O1 C12 84.1(3)
N1 Eu1 O1 C12 -16.2(3)
N3 C25 O2 Eu1 -149.8(3)
C26 C25 O2 Eu1 34.3(5)
O3 Eu1 O2 C25 -74.5(3)
O6 Eu1 O2 C25 113.3(3)
O1 Eu1 O2 C25 53.7(3)
O4 Eu1 O2 C25 134.6(3)
O10 Eu1 O2 C25 7.1(4)
O9 Eu1 O2 C25 -143.0(3)
O7 Eu1 O2 C25 -159.8(3)
O12 Eu1 O2 C25 -88.7(5)
N1 Eu1 O2 C25 -13.8(3)
N4 C38 O3 Eu1 -173.2(3)
C39 C38 O3 Eu1 9.5(6)
O2 Eu1 O3 C38 70.8(4)
O6 Eu1 O3 C38 -120.5(3)
O1 Eu1 O3 C38 0.0(4)
O4 Eu1 O3 C38 135.8(3)
O10 Eu1 O3 C38 -62.7(3)
O9 Eu1 O3 C38 136.0(4)
O7 Eu1 O3 C38 -175.3(4)
O12 Eu1 O3 C38 -112.3(4)
N1 Eu1 O3 C38 8.2(3)
O5 N5 O4 Eu1 -177.5(4)
O6 N5 O4 Eu1 2.2(4)
O2 Eu1 O4 N5 -158.5(3)
O3 Eu1 O4 N5 132.4(3)
O6 Eu1 O4 N5 -1.3(2)
O1 Eu1 O4 N5 -82.4(2)
O10 Eu1 O4 N5 -24.5(3)
O9 Eu1 O4 N5 132.2(3)
O7 Eu1 O4 N5 81.2(2)
O12 Eu1 O4 N5 30.7(3)
N1 Eu1 O4 N5 -118.9(2)
O5 N5 O6 Eu1 177.5(4)
O4 N5 O6 Eu1 -2.3(4)
O2 Eu1 O6 N5 28.0(3)
O3 Eu1 O6 N5 -138.5(2)
O1 Eu1 O6 N5 86.8(2)
O4 Eu1 O6 N5 1.3(2)
O10 Eu1 O6 N5 162.5(3)
O9 Eu1 O6 N5 -49.2(3)
O7 Eu1 O6 N5 -80.9(3)
O12 Eu1 O6 N5 -147.0(3)
N1 Eu1 O6 N5 115.4(3)
O8 N6 O7 Eu1 176.5(4)
O9 N6 O7 Eu1 -2.0(4)
O2 Eu1 O7 N6 21.6(3)
O3 Eu1 O7 N6 -68.0(2)
O6 Eu1 O7 N6 141.7(3)
O1 Eu1 O7 N6 119.0(2)
O4 Eu1 O7 N6 88.0(2)
O10 Eu1 O7 N6 -148.1(2)
O9 Eu1 O7 N6 1.1(2)
O12 Eu1 O7 N6 -145.1(3)
N1 Eu1 O7 N6 -61.8(3)
O8 N6 O9 Eu1 -176.5(4)
O7 N6 O9 Eu1 2.0(4)
O2 Eu1 O9 N6 -160.8(3)
O3 Eu1 O9 N6 98.9(3)
O6 Eu1 O9 N6 -43.0(3)
O1 Eu1 O9 N6 -136.6(2)
O4 Eu1 O9 N6 -81.3(3)
O10 Eu1 O9 N6 62.1(3)
O7 Eu1 O9 N6 -1.2(2)
O12 Eu1 O9 N6 29.6(3)
N1 Eu1 O9 N6 149.1(2)
O11 N7 O10 Eu1 -172.5(4)
O12 N7 O10 Eu1 6.0(4)
O2 Eu1 O10 N7 -166.9(2)
O3 Eu1 O10 N7 -81.5(2)
O6 Eu1 O10 N7 68.2(2)
O1 Eu1 O10 N7 146.3(3)
O4 Eu1 O10 N7 86.6(3)
O9 Eu1 O10 N7 -46.7(3)
O7 Eu1 O10 N7 0.2(3)
O12 Eu1 O10 N7 -3.4(2)
N1 Eu1 O10 N7 -146.6(3)
O11 N7 O12 Eu1 172.8(4)
O10 N7 O12 Eu1 -5.7(4)
O2 Eu1 O12 N7 110.3(4)
O3 Eu1 O12 N7 95.7(2)
O6 Eu1 O12 N7 -89.4(2)
O1 Eu1 O12 N7 -29.1(3)
O4 Eu1 O12 N7 -116.0(2)
O10 Eu1 O12 N7 3.4(2)
O9 Eu1 O12 N7 161.1(2)
O7 Eu1 O12 N7 -172.9(3)
N1 Eu1 O12 N7 40.1(2)

loop_
_platon_squeeze_void_nr
_platon_squeeze_void_average_x
_platon_squeeze_void_average_y
_platon_squeeze_void_average_z
_platon_squeeze_void_volume
_platon_squeeze_void_count_electrons
_platon_squeeze_void_content
1 0.000 0.000 0.000 502 70 ' '
2 1.000 0.500 0.500 502 70 ' '
